data_7220884
loop_
_publ_author_name
'Hu, Tuo-Ping'
'Zhao, Ya-Qin'
'Mei, Kai'
'Lin, Shu-Jie'
'Wang, Xing-Po'
'Sun, Di'

_publ_section_title
;
 A novel silver(i)-Keggin-polyoxometalate inorganic--organic hybrid: a
 Lewis acid catalyst for cyanosilylation reaction
;
_journal_issue 31
_journal_name_full CrystEngComm
_journal_page_first 5947
_journal_paper_doi 10.1039/C5CE00953G
_journal_volume 17
_journal_year 2015
_chemical_formula_moiety 'C8 H10 Ag2 N6, C8 H10 Ag2 N6 O40 Si W12'
_chemical_formula_sum 'C16 H20 Ag4 N12 O40 Si W12'
_chemical_formula_weight 3686.21
_chemical_name_systematic
;
 ?
;
_space_group_crystal_system monoclinic
_space_group_IT_number 7
_space_group_name_Hall 'P -2yac'
_space_group_name_H-M_alt 'P 1 n 1'
_symmetry_space_group_name_Hall 'P -2yac'
_symmetry_space_group_name_H-M 'P 1 n 1'
_atom_sites_solution_hydrogens geom
_audit_creation_date 2014-03-21
_audit_creation_method
;
  Olex2 1.2-ac2
  (compiled 2012.03.06 svn.r2239, GUI svn.r4109)
;
_audit_update_record
;
2015-04-15 deposited with the CCDC.
2015-06-25 downloaded from the CCDC.
;
_cell_angle_alpha 90
_cell_angle_beta 94.066(4)
_cell_angle_gamma 90
_cell_formula_units_Z 2
_cell_length_a 12.476(4)
_cell_length_b 12.003(4)
_cell_length_c 17.582(5)
_cell_measurement_reflns_used 5866
_cell_measurement_temperature 298(2)
_cell_measurement_theta_max 26.37
_cell_measurement_theta_min 2.36
_cell_volume 2626.3(14)
_computing_data_reduction 'SAINT v7.23A (Bruker, 2003)'
_computing_molecular_graphics
;
O. V. Dolomanov, L. J. Bourhis, R. J. Gildea, J. A. K. Howard and H. Puschmann,
OLEX2: a complete structure solution, refinement and analysis program.
J. Appl. Cryst. (2009). 42, 339-341.
;
_computing_publication_material
;
O. V. Dolomanov, L. J. Bourhis, R. J. Gildea, J. A. K. Howard and H. Puschmann,
OLEX2: a complete structure solution, refinement and analysis program.
J. Appl. Cryst. (2009). 42, 339-341.
;
_computing_structure_refinement 'ShelXL (Sheldrick, 2008)'
_diffrn_ambient_temperature 298.15
_diffrn_measured_fraction_theta_full 0.969
_diffrn_measured_fraction_theta_max 0.995
_diffrn_measurement_device_type 'CCD area detector'
_diffrn_measurement_method 'phi and omega scans'
_diffrn_radiation_monochromator graphite
_diffrn_radiation_type MoK\a
_diffrn_radiation_wavelength 0.71073
_diffrn_reflns_av_R_equivalents 0.0476
_diffrn_reflns_av_unetI/netI 0.0718
_diffrn_reflns_laue_measured_fraction_full 0.969
_diffrn_reflns_laue_measured_fraction_max 0.995
_diffrn_reflns_limit_h_max 14
_diffrn_reflns_limit_h_min -13
_diffrn_reflns_limit_k_max 14
_diffrn_reflns_limit_k_min -7
_diffrn_reflns_limit_l_max 20
_diffrn_reflns_limit_l_min -15
_diffrn_reflns_number 11357
_diffrn_reflns_point_group_measured_fraction_full 0.969
_diffrn_reflns_point_group_measured_fraction_max 0.995
_diffrn_reflns_theta_full 25.242
_diffrn_reflns_theta_max 25.000
_diffrn_reflns_theta_min 1.697
_diffrn_source_current 30.0
_diffrn_source_power 1.5
_diffrn_source_voltage 50.0
_exptl_absorpt_coefficient_mu 27.740
_exptl_absorpt_correction_type none
_exptl_crystal_colour yellow
_exptl_crystal_density_diffrn 4.661
_exptl_crystal_description block
_exptl_crystal_F_000 3220
_refine_diff_density_max 4.725
_refine_diff_density_min -1.628
_refine_diff_density_rms 0.535
_refine_ls_abs_structure_details
;
 Refined as a perfect inversion twin.
;
_refine_ls_extinction_method none
_refine_ls_goodness_of_fit_ref 0.959
_refine_ls_hydrogen_treatment constr
_refine_ls_matrix_type full
_refine_ls_number_parameters 797
_refine_ls_number_reflns 7563
_refine_ls_number_restraints 206
_refine_ls_restrained_S_all 0.947
_refine_ls_R_factor_all 0.0579
_refine_ls_R_factor_gt 0.0561
_refine_ls_shift/su_max 0.021
_refine_ls_shift/su_mean 0.001
_refine_ls_structure_factor_coef Fsqd
_refine_ls_weighting_details 'w=1/[\s^2^(Fo^2^)+(0.1083P)^2^+39.2858P] where P=(Fo^2^+2Fc^2^)/3'
_refine_ls_weighting_scheme calc
_refine_ls_wR_factor_gt 0.1464
_refine_ls_wR_factor_ref 0.1487
_reflns_Friedel_coverage 0.997
_reflns_friedel_fraction_full 0.969
_reflns_friedel_fraction_max 0.995
_reflns_number_gt 7232
_reflns_number_total 7563
_reflns_threshold_expression 'I > 2\s(I)'
_cod_data_source_file c5ce00953g2.cif
_cod_data_source_block p
_cod_depositor_comments 'Adding full bibliography for 7220884.cif.'
_cod_original_cell_volume 2626.4(13)
_cod_database_code 7220884
_olex2_computing_structure_refinement_long 'ShelXL (Sheldrick, 2008)'
_olex2_refinement_description
;
1. Fixed Uiso
 At 1.2 times of:
  All C(H) groups, All N(H,H) groups
2. Uiso/Uaniso restraints and constraints
N2 \\sim C1 \\sim N1 \\sim N3 \\sim C2 \\sim C3 \\sim C4 \\sim N5 \\sim C5
\\sim N6 \\sim C6 \\sim C8 \\sim N4 \\sim C7: within 1.7A with sigma of 0.005
and sigma for terminal atoms of 0.08
N9 \\sim C9 \\sim N7 \\sim C12 \\sim C10 \\sim N8 \\sim C11 \\sim N10 \\sim C14
\\sim C15 \\sim N12 \\sim C16 \\sim N11 \\sim C13: within 1.7A with sigma of
0.005 and sigma for terminal atoms of 0.08
O7 \\sim O12 \\sim O17 \\sim O19: within 1.7A with sigma of 0.005 and sigma for
terminal atoms of 0.08
W1A \\sim W1 \\sim W7A \\sim W7: within 1.7A with sigma of 0.005 and sigma for
terminal atoms of 0.08
W2 \\sim W2A: within 1.7A with sigma of 0.005 and sigma for terminal atoms of
0.08
W9A \\sim W9: within 1.7A with sigma of 0.005 and sigma for terminal atoms of
0.08
Uanis(O19) \\sim Ueq, Uanis(O7) \\sim Ueq: with sigma of 0.005 and sigma for
terminal atoms of 0.2
: with sigma of 0.0005 and sigma for terminal atoms of 0.2
3. Others
 Fixed Sof: W1(0.9) W2(0.5) W7(0.95) W9(0.9) W1A(0.1) W7A(0.05) W2A(0.5)
 W9A(0.1)
4.a Aromatic/amide H refined with riding coordinates:
 C2(H2), C3(H3), C4(H4), C6(H6), C7(H7), C8(H8), C10(H10), C11(H11), C12(H12),
 C14(H14), C15(H15), C16(H16)
4.b X=CH2 refined with riding coordinates:
 N2(H2A,H2B), N5(H5A,H5B), N9(H9A,H9B), N11(H11A,H11B)
;
_shelx_space_group_comment
;
The symmetry employed for this shelxl refinement is uniquely defined
by the following loop, which should always be used as a source of
symmetry information in preference to the above space-group names.
They are only intended as comments.
;
_shelxl_version_number 2013-4

loop_
_space_group_symop_operation_xyz
'x, y, z'
'x+1/2, -y, z+1/2'

loop_
_atom_site_label
_atom_site_type_symbol
_atom_site_fract_x
_atom_site_fract_y
_atom_site_fract_z
_atom_site_U_iso_or_equiv
_atom_site_adp_type
_atom_site_occupancy
_atom_site_site_symmetry_order
_atom_site_calc_flag
_atom_site_refinement_flags_posn
_atom_site_refinement_flags_adp
_atom_site_refinement_flags_occupancy
Ag1 Ag 0.4100(4) 0.5363(4) 0.6768(3) 0.0809(14) Uani 1 1 d . . .
Ag2 Ag -0.3468(3) 0.7459(3) 0.1794(2) 0.0523(8) Uani 1 1 d . . .
Ag3 Ag 0.1683(3) 0.7367(3) 0.9457(2) 0.0583(9) Uani 1 1 d . . .
Ag4 Ag -0.6012(4) 0.9950(4) 0.4284(3) 0.0746(13) Uani 1 1 d . . .
W1 W -0.1565(3) 0.4725(3) 0.55206(16) 0.0398(7) Uani 0.9 1 d . . P
W2 W -0.294(3) 0.613(2) 0.6671(17) 0.035(3) Uani 0.5 1 d . . P
W3 W -0.34576(13) 0.65320(12) 0.48422(10) 0.0394(4) Uani 1 1 d . . .
W4 W -0.03642(13) 0.72256(13) 0.76403(9) 0.0375(4) Uani 1 1 d . . .
W5 W -0.24195(14) 0.92245(13) 0.69247(10) 0.0425(4) Uani 1 1 d . . .
W6 W -0.29573(13) 0.95289(12) 0.50445(10) 0.0370(4) Uani 1 1 d . . .
W7 W -0.14734(14) 0.78997(19) 0.36950(13) 0.0320(5) Uani 0.95 1 d . . P
W8 W 0.03882(14) 0.60698(13) 0.43560(10) 0.0422(4) Uani 1 1 d . . .
W9 W 0.0985(3) 0.5740(3) 0.64289(14) 0.0351(7) Uani 0.9 1 d . . P
W10 W 0.14260(14) 0.84854(13) 0.65916(10) 0.0403(4) Uani 1 1 d . . .
W11 W -0.06325(14) 1.04630(12) 0.58692(10) 0.0416(4) Uani 1 1 d . . .
W12 W 0.08446(13) 0.88158(14) 0.45388(10) 0.0405(4) Uani 1 1 d . . .
Si1 Si -0.1027(8) 0.7575(8) 0.5662(7) 0.0270(17) Uani 1 1 d . . .
C1 C -0.204(4) 0.838(4) 0.048(3) 0.054(5) Uani 1 1 d . . .
C2 C -0.238(4) 0.797(4) -0.080(3) 0.057(5) Uani 1 1 d . . .
H2 H -0.2235 0.8125 -0.1300 0.068 Uiso 1 1 calc R . .
C3 C -0.314(4) 0.721(4) -0.068(3) 0.058(5) Uani 1 1 d . . .
H3 H -0.3488 0.6789 -0.1073 0.070 Uiso 1 1 calc R . .
C4 C -0.337(4) 0.709(4) 0.015(3) 0.057(5) Uani 1 1 d . . .
H4 H -0.3928 0.6641 0.0297 0.068 Uiso 1 1 calc R . .
C5 C -0.492(4) 0.844(4) 0.301(3) 0.050(5) Uani 1 1 d . . .
C6 C -0.557(4) 0.679(4) 0.259(3) 0.052(5) Uani 1 1 d . . .
H6 H -0.5510 0.6152 0.2299 0.062 Uiso 1 1 calc R . .
C7 C -0.639(4) 0.691(4) 0.296(3) 0.054(5) Uani 1 1 d . . .
H7 H -0.6914 0.6353 0.2917 0.065 Uiso 1 1 calc R . .
C8 C -0.656(4) 0.778(4) 0.341(3) 0.053(5) Uani 1 1 d . . .
H8 H -0.7169 0.7834 0.3687 0.064 Uiso 1 1 calc R . .
C9 C 0.315(4) 0.653(4) 0.819(3) 0.055(5) Uani 1 1 d . . .
C10 C 0.445(4) 0.748(4) 0.764(3) 0.058(5) Uani 1 1 d . . .
H10 H 0.4970 0.7522 0.7289 0.070 Uiso 1 1 calc R . .
C11 C 0.427(4) 0.841(4) 0.813(3) 0.059(5) Uani 1 1 d . . .
H11 H 0.4680 0.9054 0.8126 0.070 Uiso 1 1 calc R . .
C12 C 0.350(4) 0.829(4) 0.859(3) 0.057(5) Uani 1 1 d . . .
H12 H 0.3345 0.8885 0.8898 0.068 Uiso 1 1 calc R . .
C13 C 0.010(4) 0.645(3) 1.067(3) 0.049(5) Uani 1 1 d . . .
C14 C 0.128(4) 0.775(4) 1.112(3) 0.051(5) Uani 1 1 d . . .
H14 H 0.1731 0.8346 1.1021 0.062 Uiso 1 1 calc R . .
C15 C 0.109(4) 0.756(4) 1.185(3) 0.052(5) Uani 1 1 d . . .
H15 H 0.1408 0.7969 1.2253 0.063 Uiso 1 1 calc R . .
C16 C 0.040(4) 0.676(3) 1.193(3) 0.052(5) Uani 1 1 d . . .
H16 H 0.0289 0.6584 1.2436 0.063 Uiso 1 1 calc R . .
N1 N -0.278(3) 0.763(3) 0.066(3) 0.054(5) Uani 1 1 d . . .
N2 N -0.148(4) 0.887(3) 0.100(2) 0.058(10) Uani 1 1 d . . .
H2A H -0.0957 0.9297 0.0893 0.070 Uiso 1 1 calc R . .
H2B H -0.1612 0.8773 0.1472 0.070 Uiso 1 1 calc R . .
N3 N -0.179(3) 0.857(3) -0.020(2) 0.055(5) Uani 1 1 d . . .
N4 N -0.575(3) 0.863(3) 0.345(2) 0.052(5) Uani 1 1 d . . .
N5 N -0.416(4) 0.934(3) 0.305(3) 0.070(12) Uani 1 1 d . . .
H5A H -0.3579 0.9298 0.2813 0.084 Uiso 1 1 calc R . .
H5B H -0.4276 0.9926 0.3317 0.084 Uiso 1 1 calc R . .
N6 N -0.475(3) 0.757(3) 0.261(2) 0.050(5) Uani 1 1 d . . .
N7 N 0.294(4) 0.738(3) 0.863(2) 0.055(5) Uani 1 1 d . . .
N8 N 0.389(4) 0.663(3) 0.769(2) 0.057(5) Uani 1 1 d . . .
N9 N 0.272(4) 0.560(3) 0.824(3) 0.065(12) Uani 1 1 d . . .
H9A H 0.2257 0.5477 0.8564 0.078 Uiso 1 1 calc R . .
H9B H 0.2893 0.5069 0.7935 0.078 Uiso 1 1 calc R . .
N10 N 0.089(3) 0.716(3) 1.053(2) 0.050(5) Uani 1 1 d . . .
N11 N -0.048(4) 0.598(4) 1.010(3) 0.064(11) Uani 1 1 d . . .
H11A H -0.0344 0.6127 0.9642 0.076 Uiso 1 1 calc R . .
H11B H -0.0984 0.5525 1.0196 0.076 Uiso 1 1 calc R . .
N12 N -0.016(3) 0.614(3) 1.141(2) 0.051(5) Uani 1 1 d . . .
O1 O -0.159(3) 0.330(2) 0.5387(19) 0.055(8) Uani 1 1 d . . .
O2 O -0.243(3) 0.481(2) 0.6352(19) 0.055(8) Uani 1 1 d . . .
O3 O -0.378(3) 0.580(3) 0.738(2) 0.071(11) Uani 1 1 d . . .
O4 O -0.394(2) 0.624(2) 0.5869(15) 0.039(6) Uani 1 1 d . . .
O5 O -0.462(2) 0.627(2) 0.4301(16) 0.046(7) Uani 1 1 d . . .
O6 O -0.283(3) 0.502(2) 0.4858(17) 0.053(8) Uani 1 1 d . . .
O7 O -0.032(2) 0.493(2) 0.6165(15) 0.037(6) Uani 1 1 d . U .
O8 O -0.161(2) 0.637(2) 0.7307(18) 0.049(8) Uani 1 1 d . . .
O9 O -0.308(2) 0.782(2) 0.6821(19) 0.051(8) Uani 1 1 d . . .
O10 O -0.359(2) 0.805(2) 0.5026(16) 0.038(6) Uani 1 1 d . . .
O11 O -0.251(2) 0.6919(18) 0.4069(19) 0.047(7) Uani 1 1 d . . .
O12 O -0.076(2) 0.523(2) 0.4724(17) 0.049(7) Uani 1 1 d . . .
O13 O -0.030(3) 0.707(3) 0.8626(18) 0.056(8) Uani 1 1 d . . .
O14 O -0.130(3) 0.848(2) 0.7479(19) 0.054(9) Uani 1 1 d . . .
O15 O -0.314(3) 0.976(3) 0.7648(19) 0.061(9) Uani 1 1 d . . .
O16 O -0.339(2) 0.968(3) 0.6093(13) 0.043(7) Uani 1 1 d . . .
O17 O -0.397(3) 1.033(2) 0.4574(18) 0.049(7) Uiso 1 1 d . U .
O18 O -0.2148(18) 0.9054(16) 0.4210(16) 0.034(6) Uani 1 1 d . . .
O19 O -0.197(3) 0.807(3) 0.279(2) 0.058(8) Uani 1 1 d . U .
O20 O -0.063(3) 0.660(2) 0.3563(16) 0.046(7) Uani 1 1 d . . .
O21 O 0.108(3) 0.514(3) 0.3871(18) 0.060(9) Uani 1 1 d . . .
O22 O 0.103(2) 0.596(2) 0.5351(18) 0.046(7) Uani 1 1 d . . .
O23 O 0.188(2) 0.467(2) 0.6601(18) 0.046(7) Uani 1 1 d . . .
O24 O 0.048(2) 0.6020(19) 0.7398(17) 0.039(6) Uani 1 1 d . . .
O25 O 0.084(3) 0.812(2) 0.7556(19) 0.054(8) Uani 1 1 d . . .
O26 O 0.043(2) 0.965(2) 0.6463(17) 0.045(7) Uani 1 1 d . . .
O27 O -0.151(3) 1.045(2) 0.6716(18) 0.055(8) Uani 1 1 d . . .
O28 O -0.197(2) 1.069(2) 0.5236(14) 0.038(6) Uani 1 1 d . . .
O29 O -0.025(2) 0.881(2) 0.373(2) 0.053(8) Uani 1 1 d . . .
O30 O 0.124(2) 0.739(2) 0.4214(19) 0.046(8) Uani 1 1 d . . .
O31 O 0.190(2) 0.696(2) 0.6600(19) 0.046(7) Uani 1 1 d . . .
O32 O -0.013(3) 1.180(2) 0.591(2) 0.054(8) Uani 1 1 d . . .
O33 O 0.002(3) 0.989(2) 0.5008(19) 0.051(8) Uani 1 1 d . . .
O34 O 0.182(3) 0.955(2) 0.4138(18) 0.051(7) Uani 1 1 d . . .
O35 O 0.148(2) 0.850(3) 0.5548(16) 0.048(7) Uani 1 1 d . . .
O36 O 0.257(3) 0.912(3) 0.6880(19) 0.060(9) Uani 1 1 d . . .
O37 O -0.195(2) 0.6610(18) 0.5678(14) 0.034(6) Uani 1 1 d . . .
O38 O -0.009(2) 0.734(2) 0.6332(17) 0.042(6) Uani 1 1 d . . .
O39 O -0.159(2) 0.8769(17) 0.5811(14) 0.034(6) Uani 1 1 d . . .
O40 O -0.050(2) 0.758(2) 0.4844(16) 0.038(6) Uani 1 1 d . . .
W1A W -0.174(3) 0.472(3) 0.533(2) 0.042(4) Uani 0.1 1 d . . P
W7A W -0.180(4) 0.792(4) 0.379(3) 0.033(4) Uani 0.05 1 d . . P
W2A W -0.288(3) 0.631(2) 0.6781(17) 0.034(2) Uani 0.5 1 d . . P
W9A W 0.095(4) 0.564(3) 0.6217(19) 0.036(4) Uani 0.1 1 d . . P

loop_
_atom_site_aniso_label
_atom_site_aniso_U_11
_atom_site_aniso_U_22
_atom_site_aniso_U_33
_atom_site_aniso_U_23
_atom_site_aniso_U_13
_atom_site_aniso_U_12
Ag1 0.060(3) 0.085(3) 0.100(4) -0.045(3) 0.020(2) -0.004(2)
Ag2 0.055(2) 0.0613(19) 0.042(2) 0.0007(14) 0.0110(16) 0.0074(15)
Ag3 0.059(2) 0.064(2) 0.054(2) 0.0098(16) 0.0184(18) 0.0109(16)
Ag4 0.055(2) 0.076(2) 0.094(3) -0.035(2) 0.021(2) 0.0062(18)
W1 0.0510(16) 0.0292(8) 0.0369(18) 0.0012(11) -0.0140(10) -0.0026(9)
W2 0.041(4) 0.034(7) 0.030(7) -0.003(4) 0.001(4) -0.006(5)
W3 0.0386(9) 0.0358(7) 0.0426(10) 0.0010(6) -0.0069(7) -0.0006(6)
W4 0.0390(8) 0.0440(8) 0.0291(9) 0.0014(6) 0.0004(6) 0.0016(6)
W5 0.0502(10) 0.0450(8) 0.0329(9) -0.0016(6) 0.0069(7) 0.0039(7)
W6 0.0377(8) 0.0344(7) 0.0380(9) 0.0035(6) -0.0028(6) 0.0006(6)
W7 0.0299(11) 0.0386(8) 0.0276(10) 0.0007(6) 0.0035(9) 0.0021(9)
W8 0.0494(10) 0.0444(8) 0.0331(9) -0.0026(6) 0.0054(7) 0.0062(7)
W9 0.0385(10) 0.0355(13) 0.0300(17) 0.0008(12) -0.0058(13) 0.0024(9)
W10 0.0395(9) 0.0387(7) 0.0414(10) -0.0001(6) -0.0067(7) -0.0014(6)
W11 0.0514(10) 0.0303(7) 0.0421(10) -0.0010(6) -0.0046(7) -0.0021(6)
W12 0.0395(9) 0.0457(8) 0.0368(10) 0.0055(6) 0.0070(7) -0.0010(6)
Si1 0.021(4) 0.030(4) 0.030(5) -0.001(3) -0.001(3) 0.004(3)
C1 0.042(11) 0.064(12) 0.057(13) 0.011(9) 0.016(9) 0.003(9)
C2 0.045(11) 0.068(12) 0.060(13) 0.010(9) 0.016(10) 0.005(9)
C3 0.047(11) 0.069(12) 0.060(13) 0.009(9) 0.016(10) 0.004(9)
C4 0.046(11) 0.068(12) 0.058(13) 0.010(9) 0.016(10) 0.002(9)
C5 0.042(10) 0.062(11) 0.046(12) -0.008(8) 0.002(9) 0.002(8)
C6 0.043(11) 0.063(11) 0.049(12) -0.008(9) 0.001(9) 0.003(8)
C7 0.046(11) 0.066(11) 0.051(12) -0.008(9) 0.001(9) 0.001(9)
C8 0.044(10) 0.064(11) 0.051(12) -0.008(9) 0.002(9) 0.001(9)
C9 0.065(13) 0.053(10) 0.047(12) -0.009(8) 0.008(10) 0.001(9)
C10 0.069(13) 0.057(10) 0.048(12) -0.009(9) 0.006(10) -0.001(9)
C11 0.069(13) 0.057(11) 0.050(12) -0.007(9) 0.007(10) 0.000(9)
C12 0.067(13) 0.054(10) 0.049(12) -0.009(9) 0.007(10) 0.002(9)
C13 0.057(12) 0.044(9) 0.046(12) 0.015(8) 0.009(10) 0.006(8)
C14 0.059(12) 0.047(10) 0.048(12) 0.013(8) 0.008(10) 0.003(8)
C15 0.060(12) 0.050(10) 0.048(12) 0.011(8) 0.008(10) 0.005(9)
C16 0.061(12) 0.050(9) 0.047(12) 0.013(8) 0.011(10) 0.006(9)
N1 0.044(11) 0.065(12) 0.056(13) 0.011(9) 0.016(9) 0.003(9)
N2 0.05(2) 0.07(2) 0.06(3) -0.004(19) 0.019(19) -0.006(18)
N3 0.043(11) 0.065(11) 0.059(13) 0.011(9) 0.016(9) 0.005(9)
N4 0.043(10) 0.064(11) 0.049(12) -0.009(9) 0.002(8) 0.001(8)
N5 0.09(3) 0.05(2) 0.07(3) -0.020(19) 0.02(2) 0.02(2)
N6 0.041(10) 0.063(11) 0.047(12) -0.009(8) 0.003(9) 0.004(8)
N7 0.065(13) 0.052(10) 0.048(12) -0.009(8) 0.009(10) 0.001(9)
N8 0.067(13) 0.056(10) 0.048(12) -0.010(8) 0.008(10) 0.000(9)
N9 0.09(3) 0.038(18) 0.07(3) -0.002(16) -0.01(2) 0.012(19)
N10 0.059(12) 0.045(9) 0.047(12) 0.015(8) 0.006(9) 0.005(8)
N11 0.06(3) 0.08(3) 0.06(3) 0.00(2) 0.03(2) 0.00(2)
N12 0.059(12) 0.048(9) 0.047(12) 0.015(8) 0.011(9) 0.005(8)
O1 0.08(2) 0.025(12) 0.06(2) 0.004(12) -0.010(17) -0.004(13)
O2 0.051(19) 0.049(16) 0.06(2) 0.007(13) -0.012(15) -0.017(13)
O3 0.05(2) 0.061(19) 0.10(3) 0.034(18) -0.014(19) -0.025(15)
O4 0.042(16) 0.037(13) 0.037(16) 0.007(10) -0.001(12) -0.006(10)
O5 0.046(17) 0.055(16) 0.035(16) 0.014(12) -0.013(12) -0.023(13)
O6 0.09(2) 0.019(11) 0.050(18) -0.008(10) 0.003(17) -0.001(12)
O7 0.034(8) 0.040(7) 0.036(8) -0.001(6) -0.004(6) -0.001(6)
O8 0.031(15) 0.061(16) 0.051(19) 0.008(13) -0.030(13) -0.012(12)
O9 0.040(17) 0.047(15) 0.07(2) 0.021(14) 0.004(14) -0.018(12)
O10 0.031(14) 0.038(13) 0.043(16) -0.005(10) -0.002(11) 0.007(10)
O11 0.045(16) 0.013(10) 0.09(2) -0.002(11) 0.021(15) -0.008(9)
O12 0.050(17) 0.031(13) 0.06(2) -0.010(12) -0.022(14) 0.007(11)
O13 0.06(2) 0.068(19) 0.037(18) -0.007(13) -0.004(14) -0.010(15)
O14 0.06(2) 0.037(14) 0.06(2) 0.007(13) -0.033(16) 0.013(13)
O15 0.09(3) 0.046(16) 0.05(2) -0.004(13) -0.005(17) 0.004(15)
O16 0.026(13) 0.10(2) 0.007(12) 0.005(12) 0.005(9) 0.026(13)
O18 0.021(12) 0.011(9) 0.069(19) -0.014(9) 0.004(11) 0.000(8)
O19 0.057(10) 0.057(9) 0.060(10) 0.001(6) 0.009(6) -0.004(6)
O20 0.06(2) 0.045(14) 0.032(16) -0.005(11) -0.003(13) 0.021(13)
O21 0.08(2) 0.069(19) 0.035(17) -0.027(14) 0.017(16) 0.029(17)
O22 0.030(14) 0.035(13) 0.07(2) -0.011(12) -0.007(13) 0.010(10)
O23 0.028(14) 0.048(15) 0.059(19) -0.005(13) -0.014(13) 0.006(11)
O24 0.031(14) 0.029(12) 0.058(18) -0.006(11) -0.003(12) -0.003(9)
O25 0.048(18) 0.043(15) 0.07(2) -0.011(13) -0.011(15) -0.009(13)
O26 0.039(16) 0.041(14) 0.051(18) 0.009(12) -0.016(13) -0.006(11)
O27 0.07(2) 0.048(16) 0.048(19) 0.012(13) 0.005(16) -0.001(14)
O28 0.050(17) 0.035(12) 0.025(14) 0.011(9) -0.015(11) -0.004(11)
O29 0.048(18) 0.024(12) 0.09(3) 0.007(12) 0.015(16) 0.000(11)
O30 0.020(12) 0.038(13) 0.08(2) 0.005(12) 0.022(13) 0.015(10)
O31 0.035(15) 0.029(12) 0.07(2) -0.002(12) 0.001(13) 0.009(10)
O32 0.06(2) 0.048(15) 0.06(2) 0.003(13) -0.006(15) -0.007(14)
O33 0.050(18) 0.034(13) 0.07(2) -0.007(12) 0.000(15) 0.020(11)
O34 0.06(2) 0.050(16) 0.040(17) 0.003(12) 0.011(14) -0.007(13)
O35 0.048(17) 0.069(18) 0.026(15) 0.022(12) -0.003(12) -0.012(13)
O36 0.05(2) 0.07(2) 0.05(2) 0.017(15) -0.026(16) -0.014(16)
O37 0.048(16) 0.028(11) 0.026(14) -0.009(9) 0.005(11) 0.003(10)
O38 0.029(14) 0.041(13) 0.055(19) 0.010(12) -0.006(12) -0.004(10)
O39 0.044(15) 0.021(11) 0.036(14) 0.001(9) 0.003(11) 0.014(9)
O40 0.023(12) 0.044(13) 0.046(16) -0.021(11) -0.003(11) -0.007(10)
W1A 0.053(7) 0.027(6) 0.043(7) -0.006(7) -0.004(7) 0.001(6)
W7A 0.033(7) 0.035(6) 0.030(7) 0.001(6) 0.005(7) 0.001(7)
W2A 0.043(3) 0.032(6) 0.028(7) -0.005(4) 0.001(4) -0.008(4)
W9A 0.044(6) 0.028(6) 0.033(8) -0.007(7) -0.002(7) -0.011(5)

loop_
_atom_type_symbol
_atom_type_description
_atom_type_scat_dispersion_real
_atom_type_scat_dispersion_imag
_atom_type_scat_source
C C 0.0033 0.0016 'International Tables Vol C Tables 4.2.6.8 and 6.1.1.4'
H H 0.0000 0.0000 'International Tables Vol C Tables 4.2.6.8 and 6.1.1.4'
Ag Ag -0.8971 1.1015 'International Tables Vol C Tables 4.2.6.8 and 6.1.1.4'
N N 0.0061 0.0033 'International Tables Vol C Tables 4.2.6.8 and 6.1.1.4'
O O 0.0106 0.0060 'International Tables Vol C Tables 4.2.6.8 and 6.1.1.4'
Si Si 0.0817 0.0704 'International Tables Vol C Tables 4.2.6.8 and 6.1.1.4'
W W -0.8490 6.8722 'International Tables Vol C Tables 4.2.6.8 and 6.1.1.4'

loop_
_geom_angle_atom_site_label_1
_geom_angle_atom_site_label_2
_geom_angle_atom_site_label_3
_geom_angle
_geom_angle_site_symmetry_1
_geom_angle_site_symmetry_3
_geom_angle_publ_flag
N8 Ag1 O3 75.8(11) . 1_655 ?
N8 Ag1 O23 96.0(10) . . ?
N12 Ag1 N8 149.0(16) 2_564 . y
N12 Ag1 O3 82.0(10) 2_564 1_655 ?
N12 Ag1 O23 99.1(9) 2_564 . ?
O3 Ag1 O23 162.7(7) 1_655 . ?
N1 Ag2 O19 105.8(14) . . y
N1 Ag2 O23 83.9(9) . 2_464 ?
N1 Ag2 O32 77.7(10) . 2_474 ?
N6 Ag2 N1 155.4(15) . . y
N6 Ag2 O19 93.7(13) . . y
N6 Ag2 O23 106.1(9) . 2_464 ?
N6 Ag2 O32 77.8(10) . 2_474 ?
O19 Ag2 O23 104.1(7) . 2_464 ?
O19 Ag2 O32 143.5(7) . 2_474 ?
O23 Ag2 O32 112.4(6) 2_464 2_474 ?
N7 Ag3 O1 80.3(10) . 2_565 ?
N7 Ag3 O13 107.3(10) . . ?
N7 Ag3 N10 160.8(15) . . y
N10 Ag3 O1 80.5(10) . 2_565 ?
N10 Ag3 O13 90.0(10) . . ?
O1 Ag3 O13 154.5(7) 2_565 . ?
N3 Ag4 O17 103.2(9) 2_475 . ?
N3 Ag4 O34 74.1(9) 2_475 1_455 ?
N4 Ag4 N3 158.0(16) . 2_475 y
N4 Ag4 O17 93.8(9) . . ?
N4 Ag4 O34 90.1(9) . 1_455 ?
O17 Ag4 O34 174.1(7) . 1_455 ?
O1 W1 W2 126.7(14) . . ?
O1 W1 O2 98.8(15) . . ?
O1 W1 O6 95.4(14) . . ?
O1 W1 O7 102.8(14) . . ?
O1 W1 O12 103.1(14) . . ?
O1 W1 O37 166.9(14) . . ?
O2 W1 W2 28.6(11) . . ?
O2 W1 O6 88.2(14) . . ?
O2 W1 O37 73.6(11) . . ?
O6 W1 W2 80.4(10) . . ?
O6 W1 O37 74.0(9) . . ?
O7 W1 W2 90.2(10) . . ?
O7 W1 O2 91.0(13) . . ?
O7 W1 O6 161.7(11) . . ?
O7 W1 O12 86.8(12) . . ?
O7 W1 O37 88.3(10) . . ?
O12 W1 W2 129.3(9) . . ?
O12 W1 O2 157.8(12) . . ?
O12 W1 O6 87.1(13) . . ?
O12 W1 O37 84.3(10) . . ?
O37 W1 W2 45.0(8) . . ?
O2 W2 W1 29.8(12) . . ?
O2 W2 O4 93.4(16) . . ?
O2 W2 O8 90(2) . . ?
O2 W2 O9 160(2) . . ?
O2 W2 O37 76.3(16) . . ?
O3 W2 W1 135.1(18) . . ?
O3 W2 O2 105(2) . . ?
O3 W2 O4 99(2) . . ?
O3 W2 O8 99(2) . . ?
O3 W2 O9 94(2) . . ?
O3 W2 O37 175(2) . . ?
O4 W2 W1 85.3(12) . . ?
O4 W2 O8 160(2) . . ?
O4 W2 O9 88.2(18) . . ?
O4 W2 O37 76.5(16) . . ?
O8 W2 W1 88.2(15) . . ?
O8 W2 O9 81.9(14) . . ?
O8 W2 O37 85.4(17) . . ?
O9 W2 W1 130.8(17) . . ?
O9 W2 O37 84.6(15) . . ?
O37 W2 W1 46.4(8) . . ?
O4 W3 O6 88.4(12) . . ?
O4 W3 O37 73.2(10) . . ?
O4 W3 W1A 82.7(11) . . ?
O5 W3 O4 100.1(13) . . ?
O5 W3 O6 99.3(14) . . ?
O5 W3 O10 101.1(13) . . ?
O5 W3 O11 101.2(14) . . ?
O5 W3 O37 170.3(10) . . ?
O5 W3 W1A 124.4(12) . . ?
O6 W3 O37 73.9(11) . . ?
O6 W3 W1A 25.1(11) . . ?
O10 W3 O4 88.6(12) . . ?
O10 W3 O6 159.6(13) . . ?
O10 W3 O11 87.4(11) . . ?
O10 W3 O37 85.9(9) . . ?
O10 W3 W1A 134.6(10) . . ?
O11 W3 O4 158.8(13) . . ?
O11 W3 O6 88.2(12) . . ?
O11 W3 O37 85.7(12) . . ?
O11 W3 W1A 85.3(11) . . ?
O37 W3 W1A 48.8(8) . . ?
O8 W4 O14 84.5(13) . . ?
O8 W4 O38 84.3(12) . . ?
O13 W4 O8 103.0(15) . . ?
O13 W4 O14 102.7(16) . . ?
O13 W4 O24 98.9(15) . . ?
O13 W4 O25 99.3(15) . . ?
O13 W4 O38 168.6(14) . . ?
O14 W4 O38 86.6(12) . . ?
O24 W4 O8 88.3(12) . . ?
O24 W4 O14 158.3(13) . . ?
O24 W4 O25 87.5(13) . . ?
O24 W4 O38 72.3(11) . . ?
O25 W4 O8 157.6(14) . . ?
O25 W4 O14 91.4(14) . . ?
O25 W4 O38 73.5(12) . . ?
O9 W5 O14 85.7(13) . . ?
O9 W5 O16 86.3(14) . . ?
O9 W5 O27 159.1(14) . . ?
O9 W5 O39 85.7(12) . . ?
O14 W5 O16 160.6(13) . . ?
O14 W5 O27 92.0(14) . . ?
O14 W5 O39 88.1(13) . . ?
O15 W5 O9 99.1(16) . . ?
O15 W5 O14 101.5(16) . . ?
O15 W5 O16 97.2(14) . . ?
O15 W5 O27 101.7(15) . . ?
O15 W5 O39 169.5(12) . . ?
O16 W5 O27 89.2(14) . . ?
O16 W5 O39 73.7(9) . . ?
O27 W5 O39 73.5(11) . . ?
O10 W6 O16 87.8(13) . . ?
O10 W6 O39 86.1(10) . . ?
O16 W6 O39 74.1(9) . . ?
O17 W6 O10 102.6(12) . . ?
O17 W6 O16 99.0(12) . . ?
O17 W6 O18 101.6(13) . . ?
O17 W6 O28 96.8(12) . . ?
O17 W6 O39 168.9(11) . . ?
O18 W6 O10 87.2(10) . . ?
O18 W6 O16 159.3(10) . . ?
O18 W6 O39 85.6(10) . . ?
O28 W6 O10 160.7(10) . . ?
O28 W6 O16 89.1(13) . . ?
O28 W6 O18 89.0(11) . . ?
O28 W6 O39 74.7(9) . . ?
O11 W7 O20 86.1(13) . . ?
O11 W7 O40 85.7(12) . . ?
O18 W7 O11 87.3(11) . . ?
O18 W7 O20 158.3(12) . . ?
O18 W7 O40 85.8(10) . . ?
O19 W7 O11 100.7(15) . . ?
O19 W7 O18 102.8(14) . . ?
O19 W7 O20 98.8(14) . . ?
O19 W7 O29 102.2(15) . . ?
O19 W7 O40 169.4(14) . . ?
O20 W7 O40 73.1(10) . . ?
O29 W7 O11 157.1(14) . . ?
O29 W7 O18 86.9(11) . . ?
O29 W7 O20 91.2(13) . . ?
O29 W7 O40 71.7(12) . . ?
O12 W8 O20 87.2(13) . . ?
O12 W8 O30 155.8(11) . . ?
O12 W8 O40 84.2(10) . . ?
O20 W8 O30 88.5(14) . . ?
O20 W8 O40 72.7(10) . . ?
O21 W8 O12 104.5(16) . . ?
O21 W8 O20 100.8(14) . . ?
O21 W8 O22 103.0(14) . . ?
O21 W8 O30 99.7(16) . . ?
O21 W8 O40 169.1(15) . . ?
O22 W8 O12 85.8(12) . . ?
O22 W8 O20 156.2(11) . . ?
O22 W8 O30 88.6(13) . . ?
O22 W8 O40 84.0(10) . . ?
O30 W8 O40 71.8(9) . . ?
O7 W9 O22 85.2(11) . . ?
O7 W9 O38 85.6(10) . . ?
O22 W9 O38 82.8(11) . . ?
O23 W9 O7 101.5(12) . . ?
O23 W9 O22 102.1(13) . . ?
O23 W9 O24 103.3(13) . . ?
O23 W9 O31 99.7(12) . . ?
O23 W9 O38 171.6(12) . . ?
O24 W9 O7 88.5(11) . . ?
O24 W9 O22 154.5(11) . . ?
O24 W9 O38 72.1(11) . . ?
O31 W9 O7 158.8(11) . . ?
O31 W9 O22 89.5(13) . . ?
O31 W9 O24 87.6(13) . . ?
O31 W9 O38 73.3(10) . . ?
O25 W10 O38 72.0(11) . . ?
O26 W10 O25 89.3(13) . . ?
O26 W10 O31 156.0(12) . . ?
O26 W10 O38 84.1(10) . . ?
O31 W10 O25 85.0(13) . . ?
O31 W10 O38 71.9(11) . . ?
O35 W10 O25 156.1(12) . . ?
O35 W10 O26 86.7(14) . . ?
O35 W10 O31 89.1(14) . . ?
O35 W10 O38 84.1(12) . . ?
O36 W10 O25 101.9(15) . . ?
O36 W10 O26 103.9(14) . . ?
O36 W10 O31 100.0(15) . . ?
O36 W10 O35 102.0(15) . . ?
O36 W10 O38 170.0(12) . . ?
O26 W11 O27 88.9(14) . . ?
O26 W11 O28 156.7(10) . . ?
O26 W11 O39 85.1(9) . . ?
O27 W11 O28 86.3(13) . . ?
O27 W11 O39 73.2(11) . . ?
O28 W11 O39 71.7(9) . . ?
O32 W11 O26 102.6(13) . . ?
O32 W11 O27 101.3(15) . . ?
O32 W11 O28 100.6(13) . . ?
O32 W11 O33 101.5(15) . . ?
O32 W11 O39 170.6(13) . . ?
O33 W11 O26 86.2(13) . . ?
O33 W11 O27 157.1(13) . . ?
O33 W11 O28 89.4(12) . . ?
O33 W11 O39 84.1(11) . . ?
O29 W12 O30 87.7(13) . . ?
O29 W12 O33 86.7(13) . . ?
O29 W12 O35 156.0(12) . . ?
O29 W12 O40 71.3(11) . . ?
O30 W12 O33 157.1(13) . . ?
O30 W12 O35 90.0(14) . . ?
O30 W12 O40 72.5(10) . . ?
O33 W12 O35 86.2(14) . . ?
O33 W12 O40 84.7(12) . . ?
O34 W12 O29 101.0(14) . . ?
O34 W12 O30 97.7(13) . . ?
O34 W12 O33 105.2(14) . . ?
O34 W12 O35 103.0(14) . . ?
O34 W12 O40 167.4(12) . . ?
O35 W12 O40 85.3(11) . . ?
O38 Si1 O37 109.5(14) . . ?
O39 Si1 O37 107.9(14) . . ?
O39 Si1 O38 109.6(15) . . ?
O39 Si1 O40 110.2(14) . . ?
O40 Si1 O37 110.7(13) . . ?
O40 Si1 O38 109.0(15) . . ?
N2 C1 N1 119(5) . . ?
N2 C1 N3 116(5) . . ?
N3 C1 N1 124(5) . . ?
C3 C2 N3 124(5) . . ?
C2 C3 C4 113(5) . . ?
N1 C4 C3 119(4) . . ?
N5 C5 N4 112(4) . . ?
N6 C5 N4 127(5) . . ?
N6 C5 N5 121(4) . . ?
C7 C6 N6 123(5) . . ?
C6 C7 C8 124(5) . . ?
C7 C8 N4 116(5) . . ?
N7 C9 N8 121(5) . . ?
N9 C9 N7 124(5) . . ?
N9 C9 N8 116(4) . . ?
N8 C10 C11 119(5) . . ?
C12 C11 C10 116(5) . . ?
C11 C12 N7 124(5) . . ?
N10 C13 N12 124(4) . . ?
N11 C13 N10 120(4) . . ?
N11 C13 N12 116(4) . . ?
C15 C14 N10 125(5) . . ?
C16 C15 C14 114(5) . . ?
C15 C16 N12 130(5) . . ?
C1 N1 Ag2 126(4) . . ?
C4 N1 Ag2 109(3) . . ?
C4 N1 C1 123(5) . . ?
C1 N3 Ag4 131(4) . 2_574 ?
C1 N3 C2 117(4) . . ?
C2 N3 Ag4 109(3) . 2_574 ?
C5 N4 Ag4 131(3) . . ?
C5 N4 C8 115(4) . . ?
C8 N4 Ag4 114(3) . . ?
C5 N6 Ag2 124(3) . . ?
C5 N6 C6 115(4) . . ?
C6 N6 Ag2 120(3) . . ?
C9 N7 Ag3 124(3) . . ?
C9 N7 C12 118(5) . . ?
C12 N7 Ag3 117(3) . . ?
C9 N8 Ag1 123(3) . . ?
C10 N8 Ag1 114(3) . . ?
C10 N8 C9 122(4) . . ?
C13 N10 Ag3 128(3) . . ?
C13 N10 C14 116(4) . . ?
C14 N10 Ag3 117(3) . . ?
C13 N12 Ag1 129(3) . 2_465 ?
C16 N12 Ag1 118(3) . 2_465 ?
C16 N12 C13 110(4) . . ?
W1 O1 W1A 12.9(11) . . ?
W1 O2 W1A 10.2(10) . . ?
W1 O2 W2A 121.6(18) . . ?
W2 O2 W1 121.5(19) . . ?
W2 O2 W1A 120(2) . . ?
W2 O2 W2A 5.3(18) . . ?
W2A O2 W1A 121(2) . . ?
W2A O3 W2 9.8(12) . . ?
W2 O4 W3 119.0(18) . . ?
W2 O4 W2A 6.9(15) . . ?
W3 O4 W2A 119.8(17) . . ?
W1 O6 W3 119.1(14) . . ?
W1A O6 W1 5.8(16) . . ?
W1A O6 W3 123(2) . . ?
W1 O7 W9 149.6(15) . . ?
W1 O7 W1A 3.9(12) . . ?
W9 O7 W1A 146.4(17) . . ?
W9A O7 W1 142(2) . . ?
W9A O7 W9 11.4(11) . . ?
W9A O7 W1A 138(2) . . ?
W4 O8 W2 152.6(19) . . ?
W2A O8 W2 7.4(15) . . ?
W2A O8 W4 148.3(19) . . ?
W5 O9 W2 149(2) . . ?
W2A O9 W2 5.7(17) . . ?
W2A O9 W5 147(2) . . ?
W3 O10 W6 148.9(15) . . ?
W7 O11 W3 149.6(16) . . ?
W7A O11 W3 142(3) . . ?
W7A O11 W7 10.8(18) . . ?
W1 O12 W8 151.8(16) . . ?
W1A O12 W1 11.8(10) . . ?
W1A O12 W8 162(2) . . ?
W5 O14 W4 151.4(17) . . ?
W5 O16 W6 119.4(12) . . ?
W7 O18 W6 149.2(14) . . ?
W7A O18 W6 140(2) . . ?
W7A O18 W7 12.1(18) . . ?
W7 O19 Ag2 144.4(18) . . ?
W7 O19 W7A 14.7(16) . . ?
W7A O19 Ag2 133(2) . . ?
W7 O20 W8 121.7(14) . . ?
W7 O20 W7A 9.3(14) . . ?
W8 O20 W7A 121(2) . . ?
W8 O22 W9 152.8(17) . . ?
W9A O22 W8 150(2) . . ?
W9A O22 W9 6.6(14) . . ?
W9 O23 W9A 13.0(11) . . ?
W4 O24 W9 125.2(15) . . ?
W4 O24 W9A 124.2(17) . . ?
W9 O24 W9A 4.5(12) . . ?
W4 O25 W10 123.8(16) . . ?
W10 O26 W11 151.7(18) . . ?
W5 O27 W11 122.4(17) . . ?
W6 O28 W11 121.5(12) . . ?
W7 O29 W7A 8.1(14) . . ?
W12 O29 W7 124.8(16) . . ?
W12 O29 W7A 124(2) . . ?
W12 O30 W8 123.2(13) . . ?
W9 O31 W10 123.8(15) . . ?
W9 O31 W9A 9.9(11) . . ?
W10 O31 W9A 123.8(19) . . ?
W12 O33 W11 151.4(18) . . ?
W10 O35 W12 151.4(19) . . ?
W1 O37 W1A 9.4(8) . . ?
W2 O37 W1 88.6(10) . . ?
W2 O37 W3 91.1(12) . . ?
W2 O37 W1A 91.9(15) . . ?
W2 O37 W2A 7.1(9) . . ?
W3 O37 W1 92.9(8) . . ?
W3 O37 W1A 84.0(11) . . ?
W3 O37 W2A 95.3(12) . . ?
Si1 O37 W1 122.1(14) . . ?
Si1 O37 W2 127.6(14) . . ?
Si1 O37 W3 124.2(13) . . ?
Si1 O37 W1A 125.6(17) . . ?
Si1 O37 W2A 120.6(13) . . ?
W2A O37 W1 94.0(11) . . ?
W2A O37 W1A 98.0(15) . . ?
W4 O38 W9A 98.6(13) . . ?
W9 O38 W4 90.2(9) . . ?
W9 O38 W10 90.9(9) . . ?
W9 O38 W9A 9.2(8) . . ?
W10 O38 W4 90.8(10) . . ?
W10 O38 W9A 94.6(14) . . ?
Si1 O38 W4 124.9(16) . . ?
Si1 O38 W9 125.2(16) . . ?
Si1 O38 W10 124.3(14) . . ?
Si1 O38 W9A 116.6(17) . . ?
W5 O39 W11 90.9(8) . . ?
W6 O39 W5 92.6(9) . . ?
W6 O39 W11 92.1(7) . . ?
Si1 O39 W5 124.2(13) . . ?
Si1 O39 W6 124.7(14) . . ?
Si1 O39 W11 122.9(14) . . ?
W7 O40 W8 92.3(9) . . ?
W7 O40 W12 92.2(11) . . ?
W7 O40 W7A 10.6(12) . . ?
W8 O40 W7A 99.1(15) . . ?
W12 O40 W8 92.6(10) . . ?
W12 O40 W7A 100.0(17) . . ?
Si1 O40 W7 123.3(14) . . ?
Si1 O40 W8 123.8(15) . . ?
Si1 O40 W12 123.7(12) . . ?
Si1 O40 W7A 112.7(18) . . ?
O1 W1A W3 141(2) . . ?
O1 W1A O2 93(2) . . ?
O1 W1A O7 89.7(19) . . ?
O1 W1A O12 107(3) . . ?
O1 W1A O37 162(2) . . ?
O2 W1A W3 83.2(16) . . ?
O2 W1A O7 77.2(16) . . ?
O2 W1A O37 70.2(16) . . ?
O6 W1A W3 32.0(12) . . ?
O6 W1A O1 110(3) . . ?
O6 W1A O2 93(3) . . ?
O6 W1A O7 158(3) . . ?
O6 W1A O12 102(2) . . ?
O6 W1A O37 79.0(18) . . ?
O7 W1A W3 126.7(16) . . ?
O7 W1A O37 79.6(14) . . ?
O12 W1A W3 94.8(16) . . ?
O12 W1A O2 148(2) . . ?
O12 W1A O7 78.9(18) . . ?
O12 W1A O37 85.3(18) . . ?
O37 W1A W3 47.1(9) . . ?
O11 W7A O18 109(3) . . ?
O11 W7A O19 111(4) . . ?
O11 W7A O20 85(3) . . ?
O11 W7A O29 152(3) . . ?
O11 W7A O40 90(3) . . ?
O18 W7A O19 111(3) . . ?
O18 W7A O20 152(3) . . ?
O18 W7A O29 83(2) . . ?
O18 W7A O40 89(3) . . ?
O19 W7A O20 86(2) . . ?
O19 W7A O29 87(3) . . ?
O19 W7A O40 144(3) . . ?
O20 W7A O29 75.2(19) . . ?
O20 W7A O40 66.3(17) . . ?
O29 W7A O40 64.5(18) . . ?
O2 W2A O37 70.5(14) . . ?
O3 W2A O2 97(2) . . ?
O3 W2A O4 93(2) . . ?
O3 W2A O8 107(2) . . ?
O3 W2A O9 104(2) . . ?
O3 W2A O37 161.1(18) . . ?
O4 W2A O2 81.4(14) . . ?
O4 W2A O37 71.5(14) . . ?
O8 W2A O2 88(2) . . ?
O8 W2A O4 158(2) . . ?
O8 W2A O9 93.4(17) . . ?
O8 W2A O37 87.2(19) . . ?
O9 W2A O2 158(2) . . ?
O9 W2A O4 89.5(19) . . ?
O9 W2A O37 87.6(17) . . ?
O7 W9A O23 106(2) . . ?
O7 W9A O24 81.6(19) . . ?
O7 W9A O31 150(3) . . ?
O7 W9A O38 86(2) . . ?
O22 W9A O7 101(2) . . ?
O22 W9A O23 117(3) . . ?
O22 W9A O24 152(3) . . ?
O22 W9A O31 93(2) . . ?
O22 W9A O38 87(2) . . ?
O23 W9A O24 89.4(19) . . ?
O23 W9A O31 92(2) . . ?
O23 W9A O38 150(2) . . ?
O24 W9A O38 64.8(14) . . ?
O31 W9A O24 74.0(15) . . ?
O31 W9A O38 68.1(14) . . ?

loop_
_geom_bond_atom_site_label_1
_geom_bond_atom_site_label_2
_geom_bond_distance
_geom_bond_site_symmetry_2
_geom_bond_publ_flag
Ag1 N8 2.24(4) . y
Ag1 N12 2.15(4) 2_564 y
Ag1 O3 2.83(2) 1_655 ?
Ag1 O23 2.88(2) . ?
Ag2 N1 2.24(4) . y
Ag2 N6 2.23(4) . y
Ag2 O19 2.57(4) . y
Ag2 O23 2.62(2) 2_464 ?
Ag2 O32 2.65(2) 2_474 ?
Ag3 N7 2.21(4) . y
Ag3 N10 2.21(4) . y
Ag3 O1 2.73(3) 2_565 ?
Ag3 O13 2.81(3) . ?
Ag4 N3 2.24(4) 2_475 y
Ag4 N4 2.20(4) . y
Ag4 O17 2.61(2) . ?
Ag4 O34 2.74(3) 1_455 ?
W1 W2 3.22(3) . ?
W1 O1 1.73(3) . ?
W1 O2 1.88(4) . ?
W1 O6 1.93(3) . ?
W1 O7 1.87(3) . ?
W1 O12 1.88(3) . ?
W1 O37 2.33(2) . ?
W2 O2 1.81(4) . ?
W2 O3 1.74(5) . ?
W2 O4 1.82(4) . ?
W2 O8 1.95(4) . ?
W2 O9 2.05(4) . ?
W2 O37 2.28(4) . ?
W3 O4 1.97(3) . ?
W3 O5 1.71(3) . ?
W3 O6 1.97(3) . ?
W3 O10 1.86(2) . ?
W3 O11 1.92(3) . ?
W3 O37 2.30(3) . ?
W3 W1A 3.13(4) . ?
W4 O8 1.92(3) . ?
W4 O13 1.74(3) . ?
W4 O14 1.91(3) . ?
W4 O24 1.85(3) . ?
W4 O25 1.86(3) . ?
W4 O38 2.35(3) . ?
W5 O9 1.88(3) . ?
W5 O14 1.87(3) . ?
W5 O15 1.73(4) . ?
W5 O16 1.91(2) . ?
W5 O27 1.91(3) . ?
W5 O39 2.34(3) . ?
W6 O10 1.95(3) . ?
W6 O16 1.96(2) . ?
W6 O17 1.75(3) . ?
W6 O18 1.93(2) . ?
W6 O28 1.88(2) . ?
W6 O39 2.29(2) . ?
W7 O11 1.90(2) . ?
W7 O18 1.89(2) . ?
W7 O19 1.69(4) . ?
W7 O20 1.90(3) . ?
W7 O29 1.88(3) . ?
W7 O40 2.32(3) . ?
W8 O12 1.90(3) . ?
W8 O20 1.92(3) . ?
W8 O21 1.68(3) . ?
W8 O22 1.88(3) . ?
W8 O30 1.93(3) . ?
W8 O40 2.32(2) . ?
W9 O7 1.93(3) . ?
W9 O22 1.92(3) . ?
W9 O23 1.71(3) . ?
W9 O24 1.89(3) . ?
W9 O31 1.87(3) . ?
W9 O38 2.34(3) . ?
W10 O25 1.94(4) . ?
W10 O26 1.88(3) . ?
W10 O31 1.93(2) . ?
W10 O35 1.84(3) . ?
W10 O36 1.67(3) . ?
W10 O38 2.36(3) . ?
W11 O26 1.90(3) . ?
W11 O27 1.91(3) . ?
W11 O28 1.96(2) . ?
W11 O32 1.73(3) . ?
W11 O33 1.90(3) . ?
W11 O39 2.36(2) . ?
W12 O29 1.89(3) . ?
W12 O30 1.89(2) . ?
W12 O33 1.88(3) . ?
W12 O34 1.69(3) . ?
W12 O35 1.93(3) . ?
W12 O40 2.32(3) . ?
Si1 O37 1.64(3) . ?
Si1 O38 1.62(3) . ?
Si1 O39 1.63(2) . ?
Si1 O40 1.63(3) . ?
C1 N1 1.34(6) . ?
C1 N2 1.27(7) . ?
C1 N3 1.28(6) . ?
C2 C3 1.34(7) . ?
C2 N3 1.43(7) . ?
C3 C4 1.53(7) . ?
C4 N1 1.29(7) . ?
C5 N4 1.36(6) . ?
C5 N5 1.44(7) . ?
C5 N6 1.28(6) . ?
C6 C7 1.26(7) . ?
C6 N6 1.39(6) . ?
C7 C8 1.34(6) . ?
C8 N4 1.43(6) . ?
C9 N7 1.32(6) . ?
C9 N8 1.33(6) . ?
C9 N9 1.25(6) . ?
C10 C11 1.43(6) . ?
C10 N8 1.25(6) . ?
C11 C12 1.30(7) . ?
C12 N7 1.30(6) . ?
C13 N10 1.34(6) . ?
C13 N11 1.32(7) . ?
C13 N12 1.40(6) . ?
C14 C15 1.34(7) . ?
C14 N10 1.32(6) . ?
C15 C16 1.31(7) . ?
C16 N12 1.34(7) . ?
N3 Ag4 2.24(4) 2_574 ?
N12 Ag1 2.15(4) 2_465 ?
O1 W1A 1.72(5) . ?
O2 W1A 2.05(5) . ?
O2 W2A 2.05(4) . ?
O3 W2A 1.72(5) . ?
O4 W2A 2.01(4) . ?
O6 W1A 1.58(5) . ?
O7 W1A 2.23(4) . ?
O7 W9A 1.80(5) . ?
O8 W2A 1.78(4) . ?
O9 W2A 1.82(4) . ?
O11 W7A 1.59(6) . ?
O12 W1A 1.79(6) . ?
O18 W7A 1.63(6) . ?
O19 W7A 1.77(7) . ?
O20 W7A 2.21(5) . ?
O22 W9A 1.58(5) . ?
O23 W9A 1.74(5) . ?
O24 W9A 2.25(4) . ?
O29 W7A 2.22(6) . ?
O31 W9A 2.07(5) . ?
O37 W1A 2.37(4) . ?
O37 W2A 2.35(4) . ?
O38 W9A 2.44(5) . ?
O40 W7A 2.42(6) . ?

loop_
_geom_torsion_atom_site_label_1
_geom_torsion_atom_site_label_2
_geom_torsion_atom_site_label_3
_geom_torsion_atom_site_label_4
_geom_torsion
_geom_torsion_site_symmetry_4
Ag2 O19 W7A O11 22(5) .
Ag2 O19 W7A O18 -99(4) .
Ag2 O19 W7A O20 105(3) .
Ag2 O19 W7A O29 180(2) .
Ag2 O19 W7A O40 143(4) .
W1 W2 O2 W1A -11.7(12) .
W1 W2 O2 W2A 92(22) .
W1 W2 O3 W2A 143(15) .
W1 W2 O4 W3 -41.6(14) .
W1 W2 O4 W2A -141(18) .
W1 O1 W1A W3 -142(10) .
W1 O1 W1A O2 -59(7) .
W1 O1 W1A O6 -153(9) .
W1 O1 W1A O7 18(6) .
W1 O1 W1A O12 97(7) .
W1 O1 W1A O37 -36(5) .
W1 O6 W1A W3 -51(17) .
W1 O6 W1A O1 115(17) .
W1 O6 W1A O2 21(15) .
W1 O6 W1A O7 -40(11) .
W1 O6 W1A O12 -131(17) .
W1 O6 W1A O37 -48(15) .
W1 O7 W9A O22 -15(4) .
W1 O7 W9A O23 -137(3) .
W1 O7 W9A O24 136(3) .
W1 O7 W9A O31 100(5) .
W1 O7 W9A O38 71(3) .
W1 O12 W1A W3 126(7) .
W1 O12 W1A O1 -87(7) .
W1 O12 W1A O2 41(5) .
W1 O12 W1A O6 157(8) .
W1 O12 W1A O7 -1(6) .
W1 O12 W1A O37 80(6) .
W2 W1 O1 W1A 103(7) .
W2 W1 O2 W1A 83(7) .
W2 W1 O2 W2A -6(2) .
W2 W1 O7 W9 -97(3) .
W2 W1 O7 W1A -131(16) .
W2 W1 O7 W9A -111(3) .
W2 W1 O12 W8 62(3) .
W2 W1 O12 W1A -93(7) .
W2 O3 W2A O2 -34(12) .
W2 O3 W2A O4 48(13) .
W2 O3 W2A O8 -124(14) .
W2 O3 W2A O9 138(14) .
W2 O3 W2A O37 13(9) .
W2 O8 W2A O2 4(16) .
W2 O8 W2A O3 101(17) .
W2 O8 W2A O4 -56(14) .
W2 O8 W2A O9 -154(18) .
W2 O8 W2A O37 -66(16) .
W2 O9 W2A O2 54(18) .
W2 O9 W2A O3 -105(21) .
W2 O9 W2A O4 -12(20) .
W2 O9 W2A O8 147(22) .
W2 O9 W2A O37 60(21) .
W3 O6 W1A O1 167(2) .
W3 O6 W1A O2 72(3) .
W3 O6 W1A O7 11(10) .
W3 O6 W1A O12 -80(3) .
W3 O6 W1A O37 3(3) .
W3 O11 W7A O18 -14(6) .
W3 O11 W7A O19 -135(4) .
W3 O11 W7A O20 141(4) .
W3 O11 W7A O29 97(7) .
W3 O11 W7A O40 75(4) .
W4 O8 W2A O2 136(4) .
W4 O8 W2A O3 -128(4) .
W4 O8 W2A O4 75(7) .
W4 O8 W2A O9 -22(5) .
W4 O8 W2A O37 65(4) .
W5 O9 W2A O2 -69(8) .
W5 O9 W2A O3 133(4) .
W5 O9 W2A O4 -134(4) .
W5 O9 W2A O8 25(4) .
W5 O9 W2A O37 -62(4) .
W6 O18 W7A O11 13(6) .
W6 O18 W7A O19 135(3) .
W6 O18 W7A O20 -102(7) .
W6 O18 W7A O29 -140(3) .
W6 O18 W7A O40 -76(4) .
W7 O11 W7A O18 -155(14) .
W7 O11 W7A O19 83(11) .
W7 O11 W7A O20 0(10) .
W7 O11 W7A O29 -44(8) .
W7 O11 W7A O40 -67(11) .
W7 O18 W7A O11 157(12) .
W7 O18 W7A O19 -81(10) .
W7 O18 W7A O20 43(7) .
W7 O18 W7A O29 4(8) .
W7 O18 W7A O40 68(9) .
W7 O19 W7A O11 -124(9) .
W7 O19 W7A O18 115(8) .
W7 O19 W7A O20 -42(6) .
W7 O19 W7A O29 34(6) .
W7 O19 W7A O40 -4(3) .
W8 O12 W1A W3 86(6) .
W8 O12 W1A O1 -127(6) .
W8 O12 W1A O2 1(10) .
W8 O12 W1A O6 117(6) .
W8 O12 W1A O7 -41(6) .
W8 O12 W1A O37 39(6) .
W8 O22 W9A O7 10(5) .
W8 O22 W9A O23 124(4) .
W8 O22 W9A O24 -82(7) .
W8 O22 W9A O31 -143(3) .
W8 O22 W9A O38 -75(4) .
W9 O7 W9A O22 -155(9) .
W9 O7 W9A O23 83(7) .
W9 O7 W9A O24 -4(7) .
W9 O7 W9A O31 -40(5) .
W9 O7 W9A O38 -69(7) .
W9 O22 W9A O7 134(17) .
W9 O22 W9A O23 -112(16) .
W9 O22 W9A O24 42(12) .
W9 O22 W9A O31 -19(14) .
W9 O22 W9A O38 49(15) .
W9 O23 W9A O7 -101(7) .
W9 O23 W9A O22 148(9) .
W9 O23 W9A O24 -20(6) .
W9 O23 W9A O31 54(6) .
W9 O23 W9A O38 8(3) .
C2 C3 C4 N1 -7(7) .
C3 C2 N3 Ag4 -164(4) 2_574
C3 C2 N3 C1 -3(7) .
C3 C4 N1 Ag2 172(3) .
C3 C4 N1 C1 8(7) .
C6 C7 C8 N4 2(8) .
C7 C6 N6 Ag2 -169(4) .
C7 C6 N6 C5 -3(7) .
C7 C8 N4 Ag4 -175(4) .
C7 C8 N4 C5 2(6) .
C10 C11 C12 N7 3(8) .
C11 C10 N8 Ag1 172(4) .
C11 C10 N8 C9 -2(8) .
C11 C12 N7 Ag3 179(4) .
C11 C12 N7 C9 0(8) .
C14 C15 C16 N12 -4(8) .
C15 C14 N10 Ag3 -164(4) .
C15 C14 N10 C13 12(7) .
C15 C16 N12 Ag1 165(4) 2_465
C15 C16 N12 C13 2(7) .
N1 C1 N3 Ag4 159(4) 2_574
N1 C1 N3 C2 4(7) .
N2 C1 N1 Ag2 19(6) .
N2 C1 N1 C4 -179(5) .
N2 C1 N3 Ag4 -28(7) 2_574
N2 C1 N3 C2 176(4) .
N3 C1 N1 Ag2 -168(4) .
N3 C1 N1 C4 -7(8) .
N3 C2 C3 C4 4(7) .
N4 C5 N6 Ag2 172(4) .
N4 C5 N6 C6 6(7) .
N5 C5 N4 Ag4 -7(6) .
N5 C5 N4 C8 178(4) .
N5 C5 N6 Ag2 -12(7) .
N5 C5 N6 C6 -178(4) .
N6 C5 N4 Ag4 169(4) .
N6 C5 N4 C8 -6(7) .
N6 C6 C7 C8 -1(8) .
N7 C9 N8 Ag1 -168(4) .
N7 C9 N8 C10 5(8) .
N8 C9 N7 Ag3 177(4) .
N8 C9 N7 C12 -4(8) .
N8 C10 C11 C12 -2(8) .
N9 C9 N7 Ag3 -5(8) .
N9 C9 N7 C12 174(5) .
N9 C9 N8 Ag1 14(7) .
N9 C9 N8 C10 -173(5) .
N10 C13 N12 Ag1 -153(3) 2_465
N10 C13 N12 C16 8(6) .
N10 C14 C15 C16 -4(7) .
N11 C13 N10 Ag3 -17(6) .
N11 C13 N10 C14 167(4) .
N11 C13 N12 Ag1 25(6) 2_465
N11 C13 N12 C16 -174(4) .
N12 C13 N10 Ag3 161(3) .
N12 C13 N10 C14 -14(6) .
O1 W1 O2 W2 -168(2) .
O1 W1 O2 W1A -85(7) .
O1 W1 O2 W2A -174(2) .
O1 W1 O7 W9 135(3) .
O1 W1 O7 W1A 101(16) .
O1 W1 O7 W9A 121(3) .
O1 W1 O12 W8 -128(3) .
O1 W1 O12 W1A 77(7) .
O2 W1 O1 W1A 110(7) .
O2 W1 O7 W9 -125(3) .
O2 W1 O7 W1A -160(16) .
O2 W1 O7 W9A -140(3) .
O2 W1 O12 W8 59(5) .
O2 W1 O12 W1A -96(7) .
O2 W2 O3 W2A 140(14) .
O2 W2 O4 W3 -70(2) .
O2 W2 O4 W2A -169(18) .
O3 W2 O2 W1 175(2) .
O3 W2 O2 W1A 163(2) .
O3 W2 O2 W2A -93(22) .
O3 W2 O4 W3 -176.6(18) .
O3 W2 O4 W2A 84(17) .
O4 W2 O2 W1 74(2) .
O4 W2 O2 W1A 63(3) .
O4 W2 O2 W2A 166(23) .
O4 W2 O3 W2A -124(14) .
O4 W3 O10 W6 128(3) .
O5 W3 O10 W6 -132(3) .
O6 W1 O1 W1A 21(7) .
O6 W1 O2 W2 -73(2) .
O6 W1 O2 W1A 10(7) .
O6 W1 O2 W2A -79(2) .
O6 W1 O7 W9 -38(6) .
O6 W1 O7 W1A -73(16) .
O6 W1 O7 W9A -53(6) .
O6 W1 O12 W8 137(3) .
O6 W1 O12 W1A -18(6) .
O6 W3 O10 W6 46(6) .
O7 W1 O1 W1A -157(7) .
O7 W1 O2 W2 89(2) .
O7 W1 O2 W1A 172(7) .
O7 W1 O2 W2A 83(2) .
O7 W1 O12 W8 -26(3) .
O7 W1 O12 W1A 179(7) .
O7 W9 O23 W9A 64(7) .
O7 W9 O24 W4 -88.6(16) .
O7 W9 O24 W9A -10(15) .
O7 W9 O31 W10 8(5) .
O7 W9 O31 W9A -86(9) .
O8 W2 O2 W1 -86(2) .
O8 W2 O2 W1A -98(2) .
O8 W2 O2 W2A 6(21) .
O8 W2 O3 W2A 47(13) .
O8 W2 O4 W3 30(6) .
O8 W2 O4 W2A -69(16) .
O8 W4 O24 W9 87.3(17) .
O8 W4 O24 W9A 82(2) .
O8 W4 O25 W10 -7(5) .
O9 W2 O2 W1 -20(8) .
O9 W2 O2 W1A -31(7) .
O9 W2 O2 W2A 72(21) .
O9 W2 O3 W2A -35(12) .
O9 W2 O4 W3 89.6(18) .
O9 W2 O4 W2A -9(16) .
O9 W5 O14 W4 40(4) .
O10 W6 O28 W11 -7(5) .
O11 W3 O10 W6 -31(3) .
O11 W7 O18 W6 29(3) .
O11 W7 O18 W7A -18(10) .
O11 W7 O19 Ag2 -3(3) .
O11 W7 O19 W7A 41(7) .
O11 W7 O29 W12 14(4) .
O11 W7 O29 W7A -71(11) .
O12 W1 O1 W1A -68(7) .
O12 W1 O2 W2 5(5) .
O12 W1 O2 W1A 88(7) .
O12 W1 O2 W2A -1(5) .
O12 W1 O7 W9 33(3) .
O12 W1 O7 W1A -2(16) .
O12 W1 O7 W9A 18(3) .
O12 W8 O22 W9 -23(3) .
O12 W8 O22 W9A -11(4) .
O13 W4 O24 W9 -169.8(18) .
O13 W4 O24 W9A -175(2) .
O13 W4 O25 W10 171(2) .
O14 W4 O24 W9 17(4) .
O14 W4 O24 W9A 11(4) .
O14 W4 O25 W10 -86(2) .
O14 W5 O9 W2 -37(4) .
O14 W5 O9 W2A -28(4) .
O15 W5 O9 W2 -138(4) .
O15 W5 O9 W2A -129(4) .
O15 W5 O14 W4 138(4) .
O16 W5 O9 W2 125(4) .
O16 W5 O9 W2A 135(4) .
O16 W5 O14 W4 -26(8) .
O16 W6 O28 W11 74.1(17) .
O17 W6 O28 W11 173.1(18) .
O18 W6 O28 W11 -85.3(17) .
O18 W7 O11 W3 -30(3) .
O18 W7 O11 W7A 20(11) .
O18 W7 O19 Ag2 -93(3) .
O18 W7 O19 W7A -48(7) .
O18 W7 O29 W12 89.4(19) .
O18 W7 O29 W7A 5(11) .
O19 W7 O11 W3 -132(3) .
O19 W7 O11 W7A -82(12) .
O19 W7 O18 W6 130(3) .
O19 W7 O18 W7A 83(10) .
O19 W7 O29 W12 -168.2(19) .
O19 W7 O29 W7A 107(11) .
O20 W7 O11 W3 130(3) .
O20 W7 O11 W7A 180(12) .
O20 W7 O18 W6 -43(5) .
O20 W7 O18 W7A -90(10) .
O20 W7 O19 Ag2 85(3) .
O20 W7 O19 W7A 129(7) .
O20 W7 O29 W12 -69.0(19) .
O20 W7 O29 W7A -154(11) .
O20 W8 O12 W1 -134(3) .
O20 W8 O12 W1A -118(6) .
O20 W8 O22 W9 51(5) .
O20 W8 O22 W9A 63(6) .
O21 W8 O12 W1 125(3) .
O21 W8 O12 W1A 142(6) .
O21 W8 O22 W9 -127(3) .
O21 W8 O22 W9A -115(4) .
O22 W8 O12 W1 23(3) .
O22 W8 O12 W1A 39(6) .
O22 W9 O23 W9A -24(7) .
O22 W9 O24 W4 -13(4) .
O22 W9 O24 W9A 66(15) .
O22 W9 O31 W10 83(2) .
O22 W9 O31 W9A -11(8) .
O23 W9 O24 W4 169.9(16) .
O23 W9 O24 W9A -111(15) .
O23 W9 O31 W10 -175(2) .
O23 W9 O31 W9A 92(8) .
O24 W4 O25 W10 72.4(19) .
O24 W9 O23 W9A 155(7) .
O24 W9 O31 W10 -72(2) .
O24 W9 O31 W9A -165(8) .
O25 W4 O24 W9 -70.7(18) .
O25 W4 O24 W9A -76(2) .
O25 W10 O26 W11 -132(3) .
O25 W10 O35 W12 56(6) .
O26 W10 O35 W12 -25(4) .
O26 W11 O33 W12 24(4) .
O27 W5 O9 W2 47(6) .
O27 W5 O9 W2A 57(6) .
O27 W5 O14 W4 -120(4) .
O27 W11 O26 W10 134(3) .
O27 W11 O33 W12 -54(6) .
O28 W11 O26 W10 56(6) .
O28 W11 O33 W12 -133(4) .
O29 W7 O11 W3 46(5) .
O29 W7 O11 W7A 96(12) .
O29 W7 O18 W6 -128(3) .
O29 W7 O18 W7A -176(10) .
O29 W7 O19 Ag2 178(3) .
O29 W7 O19 W7A -138(7) .
O29 W12 O30 W8 -72(2) .
O29 W12 O33 W11 133(4) .
O30 W8 O12 W1 -54(5) .
O30 W8 O12 W1A -38(8) .
O30 W8 O22 W9 134(3) .
O30 W8 O22 W9A 146(4) .
O30 W12 O29 W7 69.5(19) .
O30 W12 O29 W7A 79(2) .
O30 W12 O33 W11 57(6) .
O31 W9 O23 W9A -115(7) .
O31 W9 O24 W4 70.6(17) .
O31 W9 O24 W9A 149(15) .
O31 W10 O26 W11 -56(6) .
O31 W10 O35 W12 131(4) .
O32 W11 O26 W10 -125(3) .
O32 W11 O33 W12 126(4) .
O33 W11 O26 W10 -24(3) .
O33 W12 O29 W7 -88(2) .
O33 W12 O29 W7A -79(2) .
O33 W12 O30 W8 4(5) .
O34 W12 O29 W7 166.9(19) .
O34 W12 O29 W7A 177(2) .
O34 W12 O30 W8 -173(2) .
O34 W12 O33 W11 -127(4) .
O35 W10 O26 W11 25(3) .
O35 W12 O29 W7 -15(4) .
O35 W12 O29 W7A -6(4) .
O35 W12 O30 W8 84(2) .
O35 W12 O33 W11 -24(4) .
O36 W10 O26 W11 126(3) .
O36 W10 O35 W12 -129(4) .
O37 W1 O1 W1A 56(9) .
O37 W1 O2 W2 0.8(19) .
O37 W1 O2 W1A 84(7) .
O37 W1 O2 W2A -5.4(18) .
O37 W1 O7 W9 -52(3) .
O37 W1 O7 W1A -86(16) .
O37 W1 O7 W9A -66(3) .
O37 W1 O12 W8 62(3) .
O37 W1 O12 W1A -92(7) .
O37 W2 O2 W1 -0.8(19) .
O37 W2 O2 W1A -13(2) .
O37 W2 O2 W2A 91(22) .
O37 W2 O4 W3 4.7(15) .
O37 W2 O4 W2A -94(17) .
O37 W3 O10 W6 54(3) .
O37 Si1 O38 W4 -59(2) .
O37 Si1 O38 W9 61(2) .
O37 Si1 O38 W10 -178.6(15) .
O37 Si1 O38 W9A 65(2) .
O37 Si1 O39 W5 61(2) .
O37 Si1 O39 W6 -61(2) .
O37 Si1 O39 W11 179.0(13) .
O37 Si1 O40 W7 59.9(19) .
O37 Si1 O40 W8 -59.9(18) .
O37 Si1 O40 W12 179.4(14) .
O37 Si1 O40 W7A 59(2) .
O38 W4 O24 W9 2.7(14) .
O38 W4 O24 W9A -2.7(17) .
O38 W4 O25 W10 0.0(16) .
O38 W9 O24 W4 -2.7(14) .
O38 W9 O24 W9A 76(15) .
O38 W9 O31 W10 0.5(18) .
O38 W9 O31 W9A -93(8) .
O38 W10 O26 W11 -60(3) .
O38 W10 O35 W12 59(4) .
O38 Si1 O37 W1 -59(2) .
O38 Si1 O37 W2 57(2) .
O38 Si1 O37 W3 -179.3(15) .
O38 Si1 O37 W1A -70(2) .
O38 Si1 O37 W2A 58(2) .
O38 Si1 O39 W5 -58(2) .
O38 Si1 O39 W6 179.8(15) .
O38 Si1 O39 W11 60(2) .
O38 Si1 O40 W7 -179.6(14) .
O38 Si1 O40 W8 60.6(17) .
O38 Si1 O40 W12 -60(2) .
O38 Si1 O40 W7A 179.6(18) .
O39 W5 O9 W2 51(4) .
O39 W5 O9 W2A 61(4) .
O39 W5 O14 W4 -46(4) .
O39 W6 O28 W11 0.3(14) .
O39 W11 O26 W10 60(3) .
O39 W11 O33 W12 -62(4) .
O39 Si1 O37 W1 -178.6(13) .
O39 Si1 O37 W2 -62(2) .
O39 Si1 O37 W3 61.5(18) .
O39 Si1 O37 W1A 170.8(17) .
O39 Si1 O37 W2A -61(2) .
O39 Si1 O38 W4 59(2) .
O39 Si1 O38 W9 179.3(15) .
O39 Si1 O38 W10 -60(2) .
O39 Si1 O38 W9A -177.2(17) .
O39 Si1 O40 W7 -59.3(19) .
O39 Si1 O40 W8 -179.2(14) .
O39 Si1 O40 W12 60(2) .
O39 Si1 O40 W7A -60(2) .
O40 W7 O11 W3 56(3) .
O40 W7 O11 W7A 106(11) .
O40 W7 O18 W6 -57(3) .
O40 W7 O18 W7A -104(10) .
O40 W7 O19 Ag2 124(6) .
O40 W7 O19 W7A 168(10) .
O40 W7 O29 W12 2.8(15) .
O40 W7 O29 W7A -82(11) .
O40 W8 O12 W1 -61(3) .
O40 W8 O12 W1A -45(6) .
O40 W8 O22 W9 62(3) .
O40 W8 O22 W9A 74(4) .
O40 W12 O29 W7 -2.8(15) .
O40 W12 O29 W7A 7(2) .
O40 W12 O30 W8 -0.9(17) .
O40 W12 O33 W11 61(4) .
O40 Si1 O37 W1 60.8(19) .
O40 Si1 O37 W2 177.3(18) .
O40 Si1 O37 W3 -59.2(19) .
O40 Si1 O37 W1A 50(2) .
O40 Si1 O37 W2A 178.6(17) .
O40 Si1 O38 W4 180.0(14) .
O40 Si1 O38 W9 -60(2) .
O40 Si1 O38 W10 60(2) .
O40 Si1 O38 W9A -57(2) .
O40 Si1 O39 W5 -177.6(14) .
O40 Si1 O39 W6 60(2) .
O40 Si1 O39 W11 -60.1(18) .
W1A W3 O10 W6 49(4) .
W1A O7 W9A O22 -13(4) .
W1A O7 W9A O23 -135(3) .
W1A O7 W9A O24 138(3) .
W1A O7 W9A O31 102(5) .
W1A O7 W9A O38 73(3) .
